data_2231156
loop_
_publ_author_name
'Lin, Yang'
'Li, Guang-Ming'
'Chen, Peng'
'Yan, Peng-Fei'
'Hou, Guang-Feng'

_publ_section_title
;
 Aqua(cyanido-\k<i>C</i>){6,6'-dimethoxy-2,2'-[<i>o</i>-phenylenebis(nitrilomethanylylidene)]diphenolato-\k^4^<i>O</i>^1^,<i>N</i>,<i>N</i>',<i>O</i>^1'^}cobalt(III)
 acetonitrile monosolvate
;
_journal_coeditor_code HY2451
_journal_issue 8
_journal_name_full 'Acta Crystallographica Section E'
_journal_page_first m1162
_journal_paper_doi 10.1107/S1600536811029461
_journal_volume 67
_journal_year 2011
_chemical_formula_iupac '[Co (C22 H18 N2 O4) (C N) (H2 O)], C2 H3 N'
_chemical_formula_moiety 'C23 H20 Co N3 O5, C2 H3 N'
_chemical_formula_sum 'C25 H23 Co N4 O5'
_chemical_formula_weight 518.40
_chemical_name_systematic
;
Aqua(cyanido-\k<i>C</i>){6,6'-dimethoxy-2,2'-[<i>o</i>-
phenylenebis(nitrilomethanylylidene)]diphenolato-
\k^4^<i>O</i>^1^,<i>N</i>,<i>N</i>',<i>O</i>^1'^}cobalt(III)
acetonitrile monosolvate
;
_space_group_IT_number 14
_symmetry_cell_setting monoclinic
_symmetry_space_group_name_Hall '-P 2ybc'
_symmetry_space_group_name_H-M 'P 1 21/c 1'
_atom_sites_solution_hydrogens geom
_atom_sites_solution_primary direct
_atom_sites_solution_secondary difmap
_audit_creation_method SHELXL-97
_cell_angle_alpha 90.00
_cell_angle_beta 118.30(2)
_cell_angle_gamma 90.00
_cell_formula_units_Z 4
_cell_length_a 10.829(2)
_cell_length_b 13.209(3)
_cell_length_c 18.906(6)
_cell_measurement_reflns_used 17687
_cell_measurement_temperature 293(2)
_cell_measurement_theta_max 27.48
_cell_measurement_theta_min 3.08
_cell_volume 2381.1(11)
_computing_cell_refinement 'RAPID-AUTO (Rigaku, 1998)'
_computing_data_collection 'RAPID-AUTO (Rigaku, 1998)'
_computing_data_reduction 'CrystalStructure (Rigaku/MSC, 2002)'
_computing_molecular_graphics 'DIAMOND (Brandenburg, 1999)'
_computing_publication_material 'SHELXTL (Sheldrick, 2008)'
_computing_structure_refinement 'SHELXL97 (Sheldrick, 2008)'
_computing_structure_solution 'SHELXS97 (Sheldrick, 2008)'
_diffrn_ambient_temperature 293(2)
_diffrn_measured_fraction_theta_full 0.995
_diffrn_measured_fraction_theta_max 0.995
_diffrn_measurement_device_type 'Rigaku R-AXIS RAPID'
_diffrn_measurement_method \w
_diffrn_radiation_monochromator graphite
_diffrn_radiation_source 'fine-focus sealed tube'
_diffrn_radiation_type MoK\a
_diffrn_radiation_wavelength 0.71073
_diffrn_reflns_av_R_equivalents 0.0343
_diffrn_reflns_av_sigmaI/netI 0.0305
_diffrn_reflns_limit_h_max 14
_diffrn_reflns_limit_h_min -13
_diffrn_reflns_limit_k_max 17
_diffrn_reflns_limit_k_min -17
_diffrn_reflns_limit_l_max 24
_diffrn_reflns_limit_l_min -24
_diffrn_reflns_number 22543
_diffrn_reflns_theta_full 27.48
_diffrn_reflns_theta_max 27.48
_diffrn_reflns_theta_min 3.08
_exptl_absorpt_coefficient_mu 0.765
_exptl_absorpt_correction_T_max 0.8109
_exptl_absorpt_correction_T_min 0.7799
_exptl_absorpt_correction_type multi-scan
_exptl_absorpt_process_details '(ABSCOR; Higashi, 1995)'
_exptl_crystal_colour brown
_exptl_crystal_density_diffrn 1.446
_exptl_crystal_density_method 'not measured'
_exptl_crystal_description block
_exptl_crystal_F_000 1072
_exptl_crystal_size_max 0.34
_exptl_crystal_size_mid 0.31
_exptl_crystal_size_min 0.29
_refine_diff_density_max 0.359
_refine_diff_density_min -0.352
_refine_ls_extinction_method none
_refine_ls_goodness_of_fit_ref 1.078
_refine_ls_hydrogen_treatment constr
_refine_ls_matrix_type full
_refine_ls_number_parameters 319
_refine_ls_number_reflns 5426
_refine_ls_number_restraints 0
_refine_ls_restrained_S_all 1.078
_refine_ls_R_factor_all 0.0455
_refine_ls_R_factor_gt 0.0342
_refine_ls_shift/su_max 0.001
_refine_ls_shift/su_mean 0.000
_refine_ls_structure_factor_coef Fsqd
_refine_ls_weighting_details 'calc w=1/[\s^2^(Fo^2^)+(0.0460P)^2^+0.9325P] where P=(Fo^2^+2Fc^2^)/3'
_refine_ls_weighting_scheme calc
_refine_ls_wR_factor_gt 0.0878
_refine_ls_wR_factor_ref 0.0957
_reflns_number_gt 4439
_reflns_number_total 5426
_reflns_threshold_expression I>2\s(I)
_cod_data_source_file hy2451.cif
_cod_data_source_block I
_cod_original_cell_volume 2381.1(10)
_cod_original_sg_symbol_H-M 'P 21/c'
_cod_database_code 2231156
_cod_database_fobs_code 2231156

loop_
_symmetry_equiv_pos_as_xyz
'x, y, z'
'-x, y+1/2, -z+1/2'
'-x, -y, -z'
'x, -y-1/2, z-1/2'

loop_
_atom_site_type_symbol
_atom_site_label
_atom_site_fract_x
_atom_site_fract_y
_atom_site_fract_z
_atom_site_U_iso_or_equiv
_atom_site_adp_type
_atom_site_calc_flag
_atom_site_refinement_flags
_atom_site_occupancy
_atom_site_symmetry_multiplicity
C C1 0.5547(3) 0.1426(2) -0.19502(14) 0.0647(8) Uani d . 1 1
H H1A 0.5301 0.0812 -0.2259 0.097 Uiso calc R 1 1
H H1B 0.5808 0.1932 -0.2219 0.097 Uiso calc R 1 1
H H1C 0.4757 0.1661 -0.1896 0.097 Uiso calc R 1 1
C C2 0.7165(2) 0.20216(16) -0.06373(12) 0.0371(4) Uani d . 1 1
C C3 0.6721(2) 0.30104(17) -0.08039(14) 0.0469(5) Uani d . 1 1
H H3 0.6029 0.3184 -0.1317 0.056 Uiso calc R 1 1
C C4 0.7297(3) 0.37577(17) -0.02117(15) 0.0504(6) Uani d . 1 1
H H4 0.6997 0.4425 -0.0334 0.060 Uiso calc R 1 1
C C5 0.8296(2) 0.35112(16) 0.05426(14) 0.0441(5) Uani d . 1 1
H H5 0.8671 0.4012 0.0934 0.053 Uiso calc R 1 1
C C6 0.8773(2) 0.24945(14) 0.07391(12) 0.0341(4) Uani d . 1 1
C C7 0.8218(2) 0.17321(14) 0.01489(11) 0.0312(4) Uani d . 1 1
C C8 0.9842(2) 0.22983(15) 0.15339(12) 0.0333(4) Uani d . 1 1
H H8 1.0159 0.2846 0.1885 0.040 Uiso calc R 1 1
C C9 1.1540(2) 0.13197(15) 0.26124(11) 0.0318(4) Uani d . 1 1
C C10 1.2143(2) 0.21081(16) 0.31618(12) 0.0405(5) Uani d . 1 1
H H10 1.1825 0.2769 0.3018 0.049 Uiso calc R 1 1
C C11 1.3210(2) 0.18993(18) 0.39164(13) 0.0469(5) Uani d . 1 1
H H11 1.3610 0.2422 0.4286 0.056 Uiso calc R 1 1
C C12 1.3696(2) 0.09200(19) 0.41328(13) 0.0466(5) Uani d . 1 1
H H12 1.4418 0.0790 0.4647 0.056 Uiso calc R 1 1
C C13 1.3121(2) 0.01354(17) 0.35951(12) 0.0401(5) Uani d . 1 1
H H13 1.3456 -0.0521 0.3743 0.048 Uiso calc R 1 1
C C14 1.2030(2) 0.03317(14) 0.28252(11) 0.0316(4) Uani d . 1 1
C C15 1.1581(2) -0.13640(15) 0.23320(11) 0.0323(4) Uani d . 1 1
H H15 1.2264 -0.1561 0.2841 0.039 Uiso calc R 1 1
C C16 0.9948(2) -0.19407(14) 0.09435(11) 0.0300(4) Uani d . 1 1
C C17 1.0922(2) -0.21447(14) 0.17560(11) 0.0324(4) Uani d . 1 1
C C18 1.1305(2) -0.31644(15) 0.20116(13) 0.0397(5) Uani d . 1 1
H H18 1.1953 -0.3296 0.2544 0.048 Uiso calc R 1 1
C C19 1.0737(3) -0.39453(16) 0.14897(14) 0.0455(5) Uani d . 1 1
H H19 1.0989 -0.4608 0.1666 0.055 Uiso calc R 1 1
C C20 0.9769(2) -0.37543(15) 0.06817(13) 0.0419(5) Uani d . 1 1
H H20 0.9385 -0.4292 0.0326 0.050 Uiso calc R 1 1
C C21 0.9386(2) -0.27817(15) 0.04140(12) 0.0345(4) Uani d . 1 1
C C22 0.7825(3) -0.32967(19) -0.09336(14) 0.0562(7) Uani d . 1 1
H H22A 0.7288 -0.3007 -0.1458 0.084 Uiso calc R 1 1
H H22B 0.7218 -0.3684 -0.0797 0.084 Uiso calc R 1 1
H H22C 0.8537 -0.3731 -0.0932 0.084 Uiso calc R 1 1
C C23 0.8551(2) -0.00903(15) 0.15346(12) 0.0348(4) Uani d . 1 1
Co Co1 0.99408(3) 0.018833(18) 0.124299(14) 0.02757(9) Uani d . 1 1
N N1 1.04207(17) 0.14260(11) 0.18179(9) 0.0293(3) Uani d . 1 1
N N2 1.13171(17) -0.03998(12) 0.22136(9) 0.0296(3) Uani d . 1 1
N N4 0.7711(2) -0.02985(16) 0.17105(14) 0.0538(5) Uani d . 1 1
O O1 0.95350(15) -0.10306(10) 0.06457(7) 0.0332(3) Uani d . 1 1
O O2 0.86109(14) 0.07822(10) 0.02591(8) 0.0343(3) Uani d . 1 1
O O3 0.84670(17) -0.25085(11) -0.03599(8) 0.0434(4) Uani d . 1 1
O O4 0.66969(16) 0.12382(12) -0.11736(9) 0.0465(4) Uani d . 1 1
O O5 1.14913(14) 0.04801(10) 0.09656(8) 0.0339(3) Uani d . 1 1
H H51 1.1136 0.0809 0.0527 0.051 Uiso d R 1 1
H H52 1.1992 0.0032 0.0901 0.051 Uiso d R 1 1
N N3 1.4525(3) -0.2365(3) 0.39165(18) 0.1011(11) Uani d . 1 1
C C24 1.4969(3) -0.3138(3) 0.41113(18) 0.0685(8) Uani d . 1 1
C C25 1.5580(4) -0.4129(3) 0.4384(3) 0.1254(18) Uani d . 1 1
H H25A 1.6559 -0.4058 0.4759 0.188 Uiso calc R 1 1
H H25B 1.5474 -0.4524 0.3933 0.188 Uiso calc R 1 1
H H25C 1.5113 -0.4461 0.4643 0.188 Uiso calc R 1 1

loop_
_atom_site_aniso_label
_atom_site_aniso_U_11
_atom_site_aniso_U_22
_atom_site_aniso_U_33
_atom_site_aniso_U_12
_atom_site_aniso_U_13
_atom_site_aniso_U_23
C1 0.0577(16) 0.0727(19) 0.0373(12) 0.0148(13) 0.0009(11) 0.0020(12)
C2 0.0379(11) 0.0340(10) 0.0368(10) 0.0067(8) 0.0156(9) 0.0031(9)
C3 0.0467(13) 0.0404(12) 0.0450(12) 0.0148(10) 0.0148(10) 0.0137(10)
C4 0.0585(14) 0.0275(10) 0.0612(14) 0.0144(10) 0.0251(12) 0.0115(11)
C5 0.0518(13) 0.0264(10) 0.0522(13) 0.0078(9) 0.0231(11) 0.0017(10)
C6 0.0374(10) 0.0254(9) 0.0409(10) 0.0058(8) 0.0197(9) 0.0021(8)
C7 0.0333(10) 0.0283(9) 0.0353(10) 0.0063(7) 0.0191(8) 0.0039(8)
C8 0.0424(11) 0.0246(9) 0.0371(10) 0.0006(8) 0.0221(9) -0.0045(8)
C9 0.0343(10) 0.0296(10) 0.0297(9) -0.0027(8) 0.0137(8) -0.0032(8)
C10 0.0450(12) 0.0314(10) 0.0392(11) -0.0020(9) 0.0152(9) -0.0068(9)
C11 0.0490(13) 0.0429(13) 0.0393(11) -0.0096(10) 0.0132(10) -0.0138(10)
C12 0.0419(12) 0.0524(14) 0.0317(10) -0.0052(10) 0.0063(9) -0.0039(10)
C13 0.0396(11) 0.0374(11) 0.0342(10) -0.0005(9) 0.0101(9) 0.0020(9)
C14 0.0340(10) 0.0298(10) 0.0297(9) -0.0024(7) 0.0142(8) -0.0015(8)
C15 0.0366(10) 0.0300(10) 0.0286(9) 0.0033(8) 0.0142(8) 0.0044(8)
C16 0.0376(10) 0.0213(8) 0.0336(9) 0.0009(7) 0.0190(8) 0.0002(8)
C17 0.0391(11) 0.0245(9) 0.0338(9) 0.0024(8) 0.0176(8) 0.0027(8)
C18 0.0493(12) 0.0290(10) 0.0386(11) 0.0070(9) 0.0192(10) 0.0072(9)
C19 0.0622(15) 0.0221(10) 0.0511(13) 0.0055(9) 0.0261(11) 0.0056(9)
C20 0.0582(14) 0.0241(10) 0.0439(11) -0.0022(9) 0.0246(10) -0.0056(9)
C21 0.0416(11) 0.0273(10) 0.0340(10) -0.0020(8) 0.0175(9) -0.0022(8)
C22 0.0664(16) 0.0424(13) 0.0420(12) -0.0086(12) 0.0110(12) -0.0140(11)
C23 0.0384(11) 0.0269(9) 0.0352(10) -0.0009(8) 0.0143(9) -0.0044(8)
Co1 0.03420(15) 0.02039(13) 0.02460(13) 0.00213(10) 0.01105(10) -0.00039(10)
N1 0.0368(9) 0.0240(8) 0.0277(7) 0.0003(6) 0.0158(7) -0.0023(6)
N2 0.0343(8) 0.0262(8) 0.0264(7) 0.0000(6) 0.0130(6) -0.0009(6)
N4 0.0546(12) 0.0493(12) 0.0678(14) -0.0096(10) 0.0373(11) -0.0099(10)
O1 0.0463(8) 0.0212(6) 0.0261(6) 0.0023(5) 0.0123(6) -0.0006(5)
O2 0.0420(8) 0.0260(7) 0.0286(6) 0.0069(6) 0.0116(6) 0.0004(5)
O3 0.0547(9) 0.0283(7) 0.0341(7) -0.0033(6) 0.0104(7) -0.0058(6)
O4 0.0471(9) 0.0422(9) 0.0346(8) 0.0103(7) 0.0067(7) 0.0018(7)
O5 0.0400(7) 0.0303(7) 0.0324(7) 0.0050(6) 0.0180(6) 0.0024(6)
N3 0.087(2) 0.088(2) 0.088(2) 0.0309(18) 0.0079(17) 0.0136(18)
C24 0.0522(16) 0.073(2) 0.0594(16) 0.0092(14) 0.0092(13) -0.0069(15)
C25 0.083(3) 0.059(2) 0.185(5) 0.0098(19) 0.023(3) -0.001(3)

loop_
_atom_type_symbol
_atom_type_description
_atom_type_scat_dispersion_real
_atom_type_scat_dispersion_imag
_atom_type_scat_source
C C 0.0033 0.0016 'International Tables Vol C Tables 4.2.6.8 and 6.1.1.4'
H H 0.0000 0.0000 'International Tables Vol C Tables 4.2.6.8 and 6.1.1.4'
Co Co 0.3494 0.9721 'International Tables Vol C Tables 4.2.6.8 and 6.1.1.4'
N N 0.0061 0.0033 'International Tables Vol C Tables 4.2.6.8 and 6.1.1.4'
O O 0.0106 0.0060 'International Tables Vol C Tables 4.2.6.8 and 6.1.1.4'

loop_
_geom_angle_atom_site_label_1
_geom_angle_atom_site_label_2
_geom_angle_atom_site_label_3
_geom_angle
O4 C1 H1A 109.5
O4 C1 H1B 109.5
H1A C1 H1B 109.5
O4 C1 H1C 109.5
H1A C1 H1C 109.5
H1B C1 H1C 109.5
O4 C2 C3 125.62(19)
O4 C2 C7 113.63(17)
C3 C2 C7 120.7(2)
C2 C3 C4 120.8(2)
C2 C3 H3 119.6
C4 C3 H3 119.6
C5 C4 C3 120.1(2)
C5 C4 H4 119.9
C3 C4 H4 119.9
C4 C5 C6 120.6(2)
C4 C5 H5 119.7
C6 C5 H5 119.7
C7 C6 C8 122.36(17)
C7 C6 C5 120.13(19)
C8 C6 C5 117.48(19)
O2 C7 C6 125.07(17)
O2 C7 C2 117.38(17)
C6 C7 C2 117.53(17)
N1 C8 C6 126.20(18)
N1 C8 H8 116.9
C6 C8 H8 116.9
C14 C9 C10 120.28(18)
C14 C9 N1 114.50(16)
C10 C9 N1 125.23(18)
C11 C10 C9 119.3(2)
C11 C10 H10 120.3
C9 C10 H10 120.3
C10 C11 C12 120.7(2)
C10 C11 H11 119.7
C12 C11 H11 119.7
C13 C12 C11 120.7(2)
C13 C12 H12 119.7
C11 C12 H12 119.7
C12 C13 C14 119.5(2)
C12 C13 H13 120.2
C14 C13 H13 120.2
C9 C14 C13 119.50(18)
C9 C14 N2 114.59(16)
C13 C14 N2 125.90(18)
N2 C15 C17 126.06(18)
N2 C15 H15 117.0
C17 C15 H15 117.0
O1 C16 C17 124.47(17)
O1 C16 C21 117.89(17)
C17 C16 C21 117.64(17)
C16 C17 C15 122.53(17)
C16 C17 C18 119.65(18)
C15 C17 C18 117.79(18)
C19 C18 C17 120.90(19)
C19 C18 H18 119.6
C17 C18 H18 119.6
C18 C19 C20 120.06(19)
C18 C19 H19 120.0
C20 C19 H19 120.0
C21 C20 C19 120.55(19)
C21 C20 H20 119.7
C19 C20 H20 119.7
C20 C21 O3 125.44(18)
C20 C21 C16 121.19(19)
O3 C21 C16 113.37(17)
O3 C22 H22A 109.5
O3 C22 H22B 109.5
H22A C22 H22B 109.5
O3 C22 H22C 109.5
H22A C22 H22C 109.5
H22B C22 H22C 109.5
N4 C23 Co1 177.41(19)
C23 Co1 N1 92.35(8)
C23 Co1 O1 90.96(7)
N1 Co1 O1 176.68(7)
C23 Co1 N2 90.42(8)
N1 Co1 N2 85.55(7)
O1 Co1 N2 94.73(6)
C23 Co1 O2 91.57(8)
N1 Co1 O2 94.58(6)
O1 Co1 O2 85.03(6)
N2 Co1 O2 178.00(7)
C23 Co1 O5 178.11(7)
N1 Co1 O5 87.05(6)
O1 Co1 O5 89.65(6)
N2 Co1 O5 87.75(6)
O2 Co1 O5 90.26(6)
C8 N1 C9 121.80(16)
C8 N1 Co1 125.49(14)
C9 N1 Co1 112.69(12)
C15 N2 C14 122.36(16)
C15 N2 Co1 125.09(13)
C14 N2 Co1 112.53(12)
C16 O1 Co1 125.94(12)
C7 O2 Co1 126.13(12)
C21 O3 C22 117.74(17)
C2 O4 C1 117.87(19)
Co1 O5 H51 107.7
Co1 O5 H52 124.8
H51 O5 H52 103.9
N3 C24 C25 178.4(4)
C24 C25 H25A 109.5
C24 C25 H25B 109.5
H25A C25 H25B 109.5
C24 C25 H25C 109.5
H25A C25 H25C 109.5
H25B C25 H25C 109.5

loop_
_geom_bond_atom_site_label_1
_geom_bond_atom_site_label_2
_geom_bond_distance
_geom_bond_publ_flag
C1 O4 1.426(3) ?
C1 H1A 0.9600 ?
C1 H1B 0.9600 ?
C1 H1C 0.9600 ?
C2 O4 1.367(3) ?
C2 C3 1.376(3) ?
C2 C7 1.431(3) ?
C3 C4 1.398(3) ?
C3 H3 0.9300 ?
C4 C5 1.359(3) ?
C4 H4 0.9300 ?
C5 C6 1.424(3) ?
C5 H5 0.9300 ?
C6 C7 1.409(3) ?
C6 C8 1.420(3) ?
C7 O2 1.309(2) ?
C8 N1 1.300(2) ?
C8 H8 0.9300 ?
C9 C14 1.394(3) ?
C9 C10 1.395(3) ?
C9 N1 1.421(2) ?
C10 C11 1.372(3) ?
C10 H10 0.9300 ?
C11 C12 1.383(3) ?
C11 H11 0.9300 ?
C12 C13 1.377(3) ?
C12 H12 0.9300 ?
C13 C14 1.397(3) ?
C13 H13 0.9300 ?
C14 N2 1.421(2) ?
C15 N2 1.301(2) ?
C15 C17 1.422(3) ?
C15 H15 0.9300 ?
C16 O1 1.313(2) ?
C16 C17 1.417(3) ?
C16 C21 1.424(3) ?
C17 C18 1.425(3) ?
C18 C19 1.357(3) ?
C18 H18 0.9300 ?
C19 C20 1.406(3) ?
C19 H19 0.9300 ?
C20 C21 1.371(3) ?
C20 H20 0.9300 ?
C21 O3 1.372(2) ?
C22 O3 1.424(3) ?
C22 H22A 0.9600 ?
C22 H22B 0.9600 ?
C22 H22C 0.9600 ?
C23 N4 1.140(3) ?
Co1 C23 1.869(2) yes
Co1 N1 1.8944(15) yes
Co1 N2 1.8972(16) yes
Co1 O1 1.8948(13) yes
Co1 O2 1.8998(14) yes
Co1 O5 2.0194(14) yes
O5 H51 0.8500 ?
O5 H52 0.8500 ?
N3 C24 1.114(4) ?
C24 C25 1.447(5) ?
C25 H25A 0.9600 ?
C25 H25B 0.9600 ?
C25 H25C 0.9600 ?

loop_
_geom_hbond_atom_site_label_D
_geom_hbond_atom_site_label_H
_geom_hbond_atom_site_label_A
_geom_hbond_site_symmetry_A
_geom_hbond_distance_DH
_geom_hbond_distance_HA
_geom_hbond_distance_DA
_geom_hbond_angle_DHA
O5 H51 O3 3_755 0.85 2.33 2.922(2) 127
O5 H51 O1 3_755 0.85 2.00 2.799(2) 156
O5 H52 O2 3_755 0.85 2.24 2.813(2) 124
O5 H52 O4 3_755 0.85 2.10 2.902(2) 158
C10 H10 N4 2_755 0.93 2.61 3.433(3) 148
C15 H15 N3 . 0.93 2.56 3.440(3) 159
